data_7221273
loop_
_publ_author_name
'Battle, P.D.'
'Vente, J.F.'
'Blundell, S.J.'
'Coldea, A.I.'
'Spring, L.E.'
'Cussen, E.J.'
'Singleton, J.'
'Rosseinsky, M.J.'

_publ_section_title
;
 Crystal structure and electronic properties of Ca4 Mn2 Ti O9.93, an n=3
 Ruddlesden-Popper compound
;
_journal_name_full 'Journal of Materials Chemistry'
_journal_page_first 160
_journal_page_last 167
_journal_volume 11
_journal_year 2001
_chemical_formula_sum 'Ca4 Mn2 O9.926 Ti'
_chemical_name_systematic 'Ca4 Mn2 Ti O9.926'
_space_group_IT_number 61
_symmetry_space_group_name_Hall '-P 2ac 2ab'
_symmetry_space_group_name_H-M 'P b c a'
_cell_angle_alpha 90
_cell_angle_beta 90
_cell_angle_gamma 90
_cell_formula_units_Z 4
_cell_length_a 5.31411
_cell_length_b 5.31148
_cell_length_c 26.9138
_cell_volume 759.663
_citation_journal_id_ASTM JMACEP
_cod_data_source_file Battle_JMACEP_2001_1394.cif
_cod_data_source_block Ca4Mn2O9.926Ti1
_cod_original_cell_volume 759.6632
_cod_original_formula_sum 'Ca4 Mn2 O9.926 Ti1'
_cod_database_code 7221273

loop_
_symmetry_equiv_pos_as_xyz
x,y,z
-x+1/2,-y,z+1/2
x+1/2,-y+1/2,-z
-x,y+1/2,-z+1/2
-x,-y,-z
x-1/2,y,-z-1/2
-x-1/2,y-1/2,z
x,-y-1/2,z-1/2

loop_
_atom_site_label
_atom_site_type_symbol
_atom_site_fract_x
_atom_site_fract_y
_atom_site_fract_z
_atom_site_occupancy
_atom_site_U_iso_or_equiv
Ti1 Ti+4 0 0.5 0 0.402 0.0
O5 O-2 0.2874 0.2909 -0.0086 1 0.0
O1 O-2 0.4425 0.0017 0.06987 1 0.0
Ti2 Ti+4 0.4992 0.0011 0.14111 0.299 0.0
O3 O-2 0.7809 0.221 0.13265 0.963 0.0
Mn2 Mn+3 0.4992 0.0011 0.14111 0.701 0.0
O4 O-2 0.2178 0.779 0.14743 1 0.0
Ca1 Ca+2 0.5011 0.4792 0.07 1 0.0
Ca2 Ca+2 -0.0036 0.013 0.20432 1 0.0
Mn1 Mn+3 0 0.5 0 0.598 0.0
O2 O-2 0.5432 -0.0124 0.21117 1 0.0
